data_7243479
loop_
_publ_author_name
'Yuan, Yaxuan'
'Xian, Yeming'
'Long, Yi'
'Zhang, Yangyi'
'Rahman, Naveed Ur'
'Zhang, Yongli'
'Fan, Jiandong'
'Li, Wenzhe'

_publ_section_title
;
 Terpyridine-derived perovskite single crystals with tunable structures
 and electronic dimensionality
;
_journal_issue 40
_journal_name_full 'RSC Advances'
_journal_page_first 24816
_journal_page_last 24821
_journal_paper_doi 10.1039/D1RA03957A
_journal_volume 11
_journal_year 2021
_chemical_formula_moiety 'I6 Pb, 2(C15 H14 N3)'
_chemical_formula_sum 'C30 H28 I6 N6 Pb'
_chemical_formula_weight 1441.17
_space_group_crystal_system monoclinic
_space_group_IT_number 12
_space_group_name_Hall '-C 2y'
_space_group_name_H-M_alt 'C 1 2/m 1'
_atom_sites_solution_hydrogens geom
_atom_sites_solution_primary dual
_audit_creation_date 2021-04-24
_audit_creation_method
;
Olex2 1.3
(compiled 2020.11.12 svn.r5f609507 for OlexSys, GUI svn.r6226)
;
_audit_update_record
;
2021-05-03 deposited with the CCDC.	2021-07-05 downloaded from the CCDC.
;
_cell_angle_alpha 90
_cell_angle_beta 107.854(3)
_cell_angle_gamma 90
_cell_formula_units_Z 2
_cell_length_a 13.0069(3)
_cell_length_b 14.6783(3)
_cell_length_c 10.1587(3)
_cell_measurement_reflns_used 14265
_cell_measurement_temperature 293(2)
_cell_measurement_theta_max 27.1020
_cell_measurement_theta_min 2.0960
_cell_volume 1846.09(8)
_computing_cell_refinement 'CrysAlisPro 1.171.40.84a (Rigaku OD, 2020)'
_computing_data_collection 'CrysAlisPro 1.171.40.84a (Rigaku OD, 2020)'
_computing_data_reduction 'CrysAlisPro 1.171.40.84a (Rigaku OD, 2020)'
_computing_molecular_graphics 'Olex2 1.3 (Dolomanov et al., 2009)'
_computing_publication_material 'Olex2 1.3 (Dolomanov et al., 2009)'
_computing_structure_refinement 'SHELXL 2018/3 (Sheldrick, 2015)'
_computing_structure_solution 'SHELXT 2018/2 (Sheldrick, 2018)'
_diffrn_ambient_temperature 293(2)
_diffrn_detector 'Hybrid Pixel Array Detector'
_diffrn_detector_area_resol_mean 10.0000
_diffrn_detector_type HyPix3000
_diffrn_measured_fraction_theta_full 1.000
_diffrn_measured_fraction_theta_max 0.967
_diffrn_measurement_details
;
List of Runs (angles in degrees, time in seconds):

  # Type    Start    End  Width  t~exp~   \w     \q     \k     \f   Frames
#--------------------------------------------------------------------------
  1  \w      0.00  72.00   0.50    4.49    --    8.42  37.00  30.00  144
  2  \w     47.00  78.00   0.50    4.49    --    8.42  19.00 -60.00   62
  3  \w     22.00  77.00   0.50    4.49    --    8.42  19.00-180.00  110
  4  \w     16.00  62.00   0.50    4.49    --    8.42  37.00-180.00   92
  5  \w      3.00  62.00   0.50    4.49    --    8.42  77.00-120.00  118
  6  \w      0.00  44.00   0.50    4.49    --    8.42  19.00 -60.00   88
  7  \w     -7.00  44.00   0.50    4.49    --   -9.59  37.00 -60.00  102
  8  \w    -13.00  51.00   0.50    4.49    --    8.42  77.00-180.00  128
  9  \w    -33.00  -8.00   0.50    4.49    --    8.42 -19.00 -60.00   50
 10  \w    -60.00 -13.00   0.50    4.49    --    8.42 -19.00   0.00   94
 11  \w    -46.00  26.00   0.50    4.49    --    8.42 -57.00  60.00  144
 12  \w      5.00  31.00   0.50    4.49    --    8.42 -99.00  30.00   52
 13  \w    -14.00  20.00   0.50    4.49    --   -9.59 -99.00 -30.00   68
 14  \w     16.00  41.00   0.50    4.49    --    8.42 -99.00 -90.00   50
 15  \w    -12.00  13.00   0.50    4.49    --   -9.59 -99.00-180.00   50
 16  \w    -22.00   3.00   0.50    4.49    --    8.42 -99.00 -90.00   50
 17  \w    -22.00   4.00   0.50    4.49    --   -9.59 -99.00 -60.00   52
 18  \w    -23.00  37.00   0.50    4.49    --    8.42 -99.00 -30.00  120
 19  \w    -21.00  17.00   0.50    4.49    --   -9.59 -99.00  30.00   76
 20  \w    -12.00  13.00   0.50    4.49    --    8.42 -99.00  90.00   50
 21  \w      4.00  30.00   0.50    4.49    --   -9.59  37.00 120.00   52
 22  \w    -16.00  10.00   0.50    4.49    --   -9.59 -99.00  90.00   52
 23  \w    -41.00  -2.00   0.50    4.49    --    8.42 -19.00 150.00   78
 24  \w    -61.00 -36.00   0.50    4.49    --    8.42 -19.00 -60.00   50
 25  \w    -44.00 -19.00   0.50    4.49    --   -9.59 125.00 150.00   50
 26  \w    -37.00 -12.00   0.50    4.49    --   -9.59 125.00   0.00   50
 27  \w    -52.00 -26.00   0.50    4.49    --   -9.59 125.00 -60.00   52
;
_diffrn_measurement_device 'four-circle diffractometer'
_diffrn_measurement_device_type 'XtaLAB Synergy, Single source at offset/far, HyPix3000'
_diffrn_measurement_method '\w scans'
_diffrn_orient_matrix_type 'CrysAlisPro convention (1999,Acta A55,543-557)'
_diffrn_orient_matrix_UB_11 -0.0423740000
_diffrn_orient_matrix_UB_12 -0.0028939000
_diffrn_orient_matrix_UB_13 -0.0634380000
_diffrn_orient_matrix_UB_21 -0.0385229000
_diffrn_orient_matrix_UB_22 0.0054142000
_diffrn_orient_matrix_UB_23 0.0359732000
_diffrn_orient_matrix_UB_31 0.0017966000
_diffrn_orient_matrix_UB_32 0.0479282000
_diffrn_orient_matrix_UB_33 -0.0078788000
_diffrn_radiation_monochromator mirror
_diffrn_radiation_probe x-ray
_diffrn_radiation_type 'Mo K\a'
_diffrn_radiation_wavelength 0.71073
_diffrn_reflns_av_R_equivalents 0.0719
_diffrn_reflns_av_unetI/netI 0.0275
_diffrn_reflns_Laue_measured_fraction_full 1.000
_diffrn_reflns_Laue_measured_fraction_max 0.967
_diffrn_reflns_limit_h_max 16
_diffrn_reflns_limit_h_min -16
_diffrn_reflns_limit_k_max 16
_diffrn_reflns_limit_k_min -18
_diffrn_reflns_limit_l_max 13
_diffrn_reflns_limit_l_min -13
_diffrn_reflns_number 18696
_diffrn_reflns_point_group_measured_fraction_full 1.000
_diffrn_reflns_point_group_measured_fraction_max 0.967
_diffrn_reflns_theta_full 25.242
_diffrn_reflns_theta_max 27.309
_diffrn_reflns_theta_min 2.106
_diffrn_source 'micro-focus sealed X-ray tube'
_diffrn_source_type 'PhotonJet (Mo) X-ray Source'
_exptl_absorpt_coefficient_mu 9.616
_exptl_absorpt_correction_T_max 1.00000
_exptl_absorpt_correction_T_min 0.38545
_exptl_absorpt_correction_type multi-scan
_exptl_absorpt_process_details
;
CrysAlisPro 1.171.40.84a (Rigaku Oxford Diffraction, 2020)
Empirical absorption correction using spherical harmonics,
implemented in SCALE3 ABSPACK scaling algorithm.
;
_exptl_crystal_density_diffrn 2.593
_exptl_crystal_F_000 1300
_refine_diff_density_max 1.255
_refine_diff_density_min -1.406
_refine_diff_density_rms 0.134
_refine_ls_extinction_method none
_refine_ls_goodness_of_fit_ref 1.069
_refine_ls_hydrogen_treatment constr
_refine_ls_matrix_type full
_refine_ls_number_parameters 106
_refine_ls_number_reflns 2095
_refine_ls_number_restraints 0
_refine_ls_restrained_S_all 1.069
_refine_ls_R_factor_all 0.0352
_refine_ls_R_factor_gt 0.0295
_refine_ls_shift/su_max 0.001
_refine_ls_shift/su_mean 0.000
_refine_ls_structure_factor_coef Fsqd
_refine_ls_weighting_details 'w=1/[\s^2^(Fo^2^)+(0.0342P)^2^+4.0489P] where P=(Fo^2^+2Fc^2^)/3'
_refine_ls_weighting_scheme calc
_refine_ls_wR_factor_gt 0.0700
_refine_ls_wR_factor_ref 0.0722
_reflns_Friedel_coverage 0.000
_reflns_number_gt 1842
_reflns_number_total 2095
_reflns_threshold_expression 'I > 2\s(I)'
_cod_data_source_file d1ra03957a2.cif
_cod_data_source_block exp_562_v-3pypbi-dark-hemi
_cod_database_code 7243479
_shelx_shelxl_version_number 2018/3
_chemical_oxdiff_formula 'Pb I C N'
_shelx_space_group_comment
;
The symmetry employed for this shelxl refinement is uniquely defined
by the following loop, which should always be used as a source of
symmetry information in preference to the above space-group names.
They are only intended as comments.
;
_reflns_odcompleteness_completeness 99.95
_reflns_odcompleteness_iscentric 1
_reflns_odcompleteness_theta 26.32
_olex2_refinement_description
;
1. Fixed Uiso
 At 1.2 times of:
  All C(H) groups, All N(H) groups
2.a Aromatic/amide H refined with riding coordinates:
 N005(H005), N006(H006), C009(H009), C00A(H00A), C00B(H00B), C00C(H00C),
 C00D(H00D), C00E(H00E)
;
_olex2_submission_special_instructions 'No special instructions were received'
_oxdiff_exptl_absorpt_empirical_details
;
Empirical correction (ABSPACK) includes:
- Absorption correction using spherical harmonics
- Frame scaling
;
_oxdiff_exptl_absorpt_empirical_full_max 1.759
_oxdiff_exptl_absorpt_empirical_full_min 0.668

loop_
_space_group_symop_operation_xyz
'x, y, z'
'-x, y, -z'
'x+1/2, y+1/2, z'
'-x+1/2, y+1/2, -z'
'-x, -y, -z'
'x, -y, z'
'-x+1/2, -y+1/2, -z'
'x+1/2, -y+1/2, z'

loop_
_atom_site_label
_atom_site_type_symbol
_atom_site_fract_x
_atom_site_fract_y
_atom_site_fract_z
_atom_site_U_iso_or_equiv
_atom_site_adp_type
_atom_site_occupancy
_atom_site_site_symmetry_order
_atom_site_calc_flag
_atom_site_refinement_flags_posn
_atom_site_refinement_flags_adp
_atom_site_refinement_flags_occupancy
_atom_site_disorder_assembly
_atom_site_disorder_group
Pb01 Pb 0.500000 0.500000 0.500000 0.03979(12) Uani 1 4 d S T P . .
I002 I 0.75978(4) 0.500000 0.52833(4) 0.04605(14) Uani 1 2 d S T P . .
I003 I 0.43368(4) 0.500000 0.17670(4) 0.05429(15) Uani 1 2 d S T P . .
I004 I 0.500000 0.72502(4) 0.500000 0.06300(17) Uani 1 2 d S T P . .
N005 N 0.8617(4) 0.500000 0.9655(5) 0.0386(13) Uani 1 2 d S T P . .
H005 H 0.841716 0.500001 0.876585 0.046 Uiso 1 2 calc R U P . .
N006 N 0.8164(3) 0.6495(3) 0.8115(4) 0.0497(10) Uani 1 1 d . . . . .
H006 H 0.802701 0.594679 0.781224 0.060 Uiso 1 1 calc R U . . .
C007 C 0.8773(3) 0.5789(4) 1.0355(5) 0.0422(11) Uani 1 1 d . . . . .
C008 C 0.8562(3) 0.6617(4) 0.9493(5) 0.0442(11) Uani 1 1 d . . . . .
C009 C 0.8769(4) 0.7498(4) 0.9954(6) 0.0564(15) Uani 1 1 d . . . . .
H009 H 0.903701 0.761451 1.089720 0.068 Uiso 1 1 calc R U . . .
C00A C 0.8581(4) 0.8211(4) 0.9022(7) 0.0633(16) Uani 1 1 d . . . . .
H00A H 0.872632 0.880484 0.934468 0.076 Uiso 1 1 calc R U . . .
C00B C 0.9277(7) 0.500000 1.2475(8) 0.068(3) Uani 1 2 d S T P . .
H00B H 0.950755 0.499999 1.343693 0.082 Uiso 1 2 calc R U P . .
C00C C 0.9112(4) 0.5816(5) 1.1785(5) 0.0578(14) Uani 1 1 d . . . . .
H00C H 0.922249 0.636694 1.226079 0.069 Uiso 1 1 calc R U . . .
C00D C 0.8181(5) 0.8052(4) 0.7624(7) 0.0652(16) Uani 1 1 d . . . . .
H00D H 0.805714 0.852905 0.699224 0.078 Uiso 1 1 calc R U . . .
C00E C 0.7969(5) 0.7169(4) 0.7191(6) 0.0632(15) Uani 1 1 d . . . . .
H00E H 0.769020 0.703977 0.625241 0.076 Uiso 1 1 calc R U . . .

loop_
_atom_site_aniso_label
_atom_site_aniso_U_11
_atom_site_aniso_U_22
_atom_site_aniso_U_33
_atom_site_aniso_U_23
_atom_site_aniso_U_13
_atom_site_aniso_U_12
Pb01 0.0452(2) 0.0392(2) 0.03227(19) 0.000 0.00787(14) 0.000
I002 0.0539(3) 0.0426(3) 0.0405(2) 0.000 0.0128(2) 0.000
I003 0.0615(3) 0.0687(4) 0.0299(2) 0.000 0.0099(2) 0.000
I004 0.0703(3) 0.0389(3) 0.0795(4) 0.000 0.0225(3) 0.000
N005 0.035(3) 0.046(4) 0.030(3) 0.000 0.004(2) 0.000
N006 0.062(3) 0.028(2) 0.051(2) -0.006(2) 0.005(2) -0.005(2)
C007 0.030(2) 0.052(3) 0.043(2) -0.007(2) 0.0092(18) 0.000(2)
C008 0.032(2) 0.048(3) 0.052(3) -0.014(2) 0.012(2) -0.003(2)
C009 0.046(3) 0.056(4) 0.070(4) -0.025(3) 0.022(3) -0.011(3)
C00A 0.061(3) 0.032(3) 0.102(5) -0.021(3) 0.033(3) -0.008(3)
C00B 0.056(5) 0.112(8) 0.033(4) 0.000 0.009(3) 0.000
C00C 0.047(3) 0.082(4) 0.041(3) -0.012(3) 0.008(2) -0.002(3)
C00D 0.076(4) 0.032(3) 0.087(5) 0.001(3) 0.025(3) 0.001(3)
C00E 0.077(4) 0.040(3) 0.063(3) 0.005(3) 0.007(3) 0.000(3)

loop_
_atom_type_symbol
_atom_type_description
_atom_type_scat_dispersion_real
_atom_type_scat_dispersion_imag
_atom_type_scat_source
C C 0.0033 0.0016 'International Tables Vol C Tables 4.2.6.8 and 6.1.1.4'
H H 0.0000 0.0000 'International Tables Vol C Tables 4.2.6.8 and 6.1.1.4'
I I -0.4742 1.8119 'International Tables Vol C Tables 4.2.6.8 and 6.1.1.4'
N N 0.0061 0.0033 'International Tables Vol C Tables 4.2.6.8 and 6.1.1.4'
Pb Pb -3.3944 10.1111 'International Tables Vol C Tables 4.2.6.8 and 6.1.1.4'

loop_
_geom_angle_atom_site_label_1
_geom_angle_atom_site_label_2
_geom_angle_atom_site_label_3
_geom_angle
_geom_angle_site_symmetry_1
_geom_angle_site_symmetry_3
_geom_angle_publ_flag
I002 Pb01 I002 180.0 . 5_666 ?
I002 Pb01 I004 90.0 5_666 . ?
I002 Pb01 I004 90.0 . . ?
I002 Pb01 I004 90.0 . 5_666 ?
I002 Pb01 I004 90.0 5_666 5_666 ?
I003 Pb01 I002 92.116(12) 5_666 5_666 ?
I003 Pb01 I002 92.116(12) . . ?
I003 Pb01 I002 87.883(12) 5_666 . ?
I003 Pb01 I002 87.884(12) . 5_666 ?
I003 Pb01 I003 180.0 . 5_666 ?
I003 Pb01 I004 90.0 5_666 5_666 ?
I003 Pb01 I004 90.0 5_666 . ?
I003 Pb01 I004 90.0 . . ?
I003 Pb01 I004 90.0 . 5_666 ?
I004 Pb01 I004 180.0 . 5_666 ?
C007 N005 H005 120.3 . . ?
C007 N005 H005 120.3 6_565 . ?
C007 N005 C007 119.4(6) . 6_565 ?
C008 N006 H006 117.9 . . ?
C00E N006 H006 117.9 . . ?
C00E N006 C008 124.2(5) . . ?
N005 C007 C008 115.3(4) . . ?
N005 C007 C00C 121.9(5) . . ?
C00C C007 C008 122.8(5) . . ?
N006 C008 C007 116.7(4) . . ?
N006 C008 C009 116.9(5) . . ?
C009 C008 C007 126.3(5) . . ?
C008 C009 H009 119.8 . . ?
C008 C009 C00A 120.3(5) . . ?
C00A C009 H009 119.8 . . ?
C009 C00A H00A 119.7 . . ?
C00D C00A C009 120.7(5) . . ?
C00D C00A H00A 119.7 . . ?
C00C C00B H00B 119.1 6_565 . ?
C00C C00B H00B 119.1 . . ?
C00C C00B C00C 121.8(7) 6_565 . ?
C007 C00C H00C 121.3 . . ?
C00B C00C C007 117.5(6) . . ?
C00B C00C H00C 121.3 . . ?
C00A C00D H00D 121.0 . . ?
C00E C00D C00A 117.9(6) . . ?
C00E C00D H00D 121.0 . . ?
N006 C00E C00D 120.0(6) . . ?
N006 C00E H00E 120.0 . . ?
C00D C00E H00E 120.0 . . ?

loop_
_geom_bond_atom_site_label_1
_geom_bond_atom_site_label_2
_geom_bond_distance
_geom_bond_site_symmetry_2
_geom_bond_publ_flag
Pb01 I002 3.3021(5) . ?
Pb01 I002 3.3021(5) 5_666 ?
Pb01 I003 3.1294(4) . ?
Pb01 I003 3.1295(4) 5_666 ?
Pb01 I004 3.3030(5) 5_666 ?
Pb01 I004 3.3029(5) . ?
N005 H005 0.8600 . ?
N005 C007 1.342(6) 6_565 ?
N005 C007 1.342(6) . ?
N006 H006 0.8600 . ?
N006 C008 1.347(6) . ?
N006 C00E 1.334(7) . ?
C007 C008 1.473(8) . ?
C007 C00C 1.384(7) . ?
C008 C009 1.373(7) . ?
C009 H009 0.9300 . ?
C009 C00A 1.382(8) . ?
C00A H00A 0.9300 . ?
C00A C00D 1.375(9) . ?
C00B H00B 0.9300 . ?
C00B C00C 1.371(7) . ?
C00B C00C 1.371(7) 6_565 ?
C00C H00C 0.9300 . ?
C00D H00D 0.9300 . ?
C00D C00E 1.369(8) . ?
C00E H00E 0.9300 . ?

loop_
_geom_torsion_atom_site_label_1
_geom_torsion_atom_site_label_2
_geom_torsion_atom_site_label_3
_geom_torsion_atom_site_label_4
_geom_torsion
_geom_torsion_site_symmetry_1
_geom_torsion_site_symmetry_2
_geom_torsion_site_symmetry_3
_geom_torsion_site_symmetry_4
_geom_torsion_publ_flag
N005 C007 C008 N006 4.6(6) . . . . ?
N005 C007 C008 C009 -172.8(5) . . . . ?
N005 C007 C00C C00B -0.4(8) . . . . ?
N006 C008 C009 C00A -0.7(7) . . . . ?
C007 N005 C007 C008 -179.0(3) 6_565 . . . ?
C007 N005 C007 C00C 1.1(8) 6_565 . . . ?
C007 C008 C009 C00A 176.7(4) . . . . ?
C008 N006 C00E C00D 0.3(9) . . . . ?
C008 C007 C00C C00B 179.7(5) . . . . ?
C008 C009 C00A C00D 0.3(8) . . . . ?
C009 C00A C00D C00E 0.5(9) . . . . ?
C00A C00D C00E N006 -0.8(9) . . . . ?
C00C C007 C008 N006 -175.5(4) . . . . ?
C00C C007 C008 C009 7.1(7) . . . . ?
C00C C00B C00C C007 -0.3(11) 6_565 . . . ?
C00E N006 C008 C007 -177.3(5) . . . . ?
C00E N006 C008 C009 0.4(7) . . . . ?
